data_4003563
loop_
_publ_author_name
'Liu, Kun'
'Lei, Yilong'
'Fu, Hongbing'

_publ_section_title
;
 A General Synthetic Strategy to a Library of Luminescent All-Organic
 Core--Shell Microstructures
;
_journal_name_full 'Chemistry of Materials'
_journal_paper_doi 10.1021/acs.chemmater.0c01184
_journal_year 2020
_chemical_formula_sum 'C19 H9 N5 O'
_chemical_formula_weight 323.31
_space_group_crystal_system triclinic
_space_group_IT_number 1
_space_group_name_Hall 'P 1'
_space_group_name_H-M_alt 'P 1'
_atom_sites_solution_hydrogens geom
_audit_creation_method SHELXL-2018/3
_cell_angle_alpha 106.69(3)
_cell_angle_beta 100.39(3)
_cell_angle_gamma 100.56(3)
_cell_formula_units_Z 1
_cell_length_a 6.7349(13)
_cell_length_b 7.8881(16)
_cell_length_c 7.8913(16)
_cell_measurement_reflns_used 1240
_cell_measurement_temperature 113(2)
_cell_measurement_theta_max 27.8545
_cell_measurement_theta_min 3.1756
_cell_volume 382.49(17)
_computing_cell_refinement crystalclear
_computing_data_collection crystalclear
_computing_data_reduction crystalclear
_computing_molecular_graphics 'Bruker SHELXTL'
_computing_publication_material 'Bruker SHELXTL'
_computing_structure_refinement 'SHELXL-97 (Sheldrick, 1997)'
_computing_structure_solution 'SHELXS-97 (Sheldrick, 1990)'
_diffrn_ambient_temperature 113(2)
_diffrn_measured_fraction_theta_full 0.991
_diffrn_measured_fraction_theta_max 0.991
_diffrn_measurement_device_type 'rigaku saturn'
_diffrn_measurement_method '\w scans'
_diffrn_radiation_type MoK\a
_diffrn_radiation_wavelength 0.71073
_diffrn_reflns_av_R_equivalents 0.0245
_diffrn_reflns_av_unetI/netI 0.0464
_diffrn_reflns_Laue_measured_fraction_full 0.991
_diffrn_reflns_Laue_measured_fraction_max 0.991
_diffrn_reflns_limit_h_max 8
_diffrn_reflns_limit_h_min -7
_diffrn_reflns_limit_k_max 9
_diffrn_reflns_limit_k_min -9
_diffrn_reflns_limit_l_max 9
_diffrn_reflns_limit_l_min -9
_diffrn_reflns_number 3572
_diffrn_reflns_point_group_measured_fraction_full 0.991
_diffrn_reflns_point_group_measured_fraction_max 0.991
_diffrn_reflns_theta_full 25.018
_diffrn_reflns_theta_max 25.018
_diffrn_reflns_theta_min 3.176
_diffrn_standards_decay_% 0
_diffrn_standards_interval_count 0
_diffrn_standards_interval_time 0
_diffrn_standards_number 0
_exptl_absorpt_coefficient_mu 0.093
_exptl_absorpt_correction_T_max 1
_exptl_absorpt_correction_T_min 0.8699
_exptl_absorpt_correction_type multi-scan
_exptl_absorpt_process_details crystalclear
_exptl_crystal_density_diffrn 1.404
_exptl_crystal_F_000 166
_exptl_crystal_size_max 0.200
_exptl_crystal_size_mid 0.180
_exptl_crystal_size_min 0.120
_refine_diff_density_max 0.398
_refine_diff_density_min -0.223
_refine_diff_density_rms 0.060
_refine_ls_abs_structure_details
;
 Refined as a perfect inversion twin.
;
_refine_ls_abs_structure_Flack 0.5
_refine_ls_extinction_method none
_refine_ls_goodness_of_fit_ref 1.021
_refine_ls_hydrogen_treatment constr
_refine_ls_matrix_type full
_refine_ls_number_parameters 343
_refine_ls_number_reflns 2434
_refine_ls_number_restraints 676
_refine_ls_restrained_S_all 0.963
_refine_ls_R_factor_all 0.0721
_refine_ls_R_factor_gt 0.0615
_refine_ls_shift/su_max 0.005
_refine_ls_shift/su_mean 0.001
_refine_ls_structure_factor_coef Fsqd
_refine_ls_weighting_details 'w=1/[\s^2^(Fo^2^)+(0.1431P)^2^] where P=(Fo^2^+2Fc^2^)/3'
_refine_ls_weighting_scheme calc
_refine_ls_wR_factor_gt 0.1748
_refine_ls_wR_factor_ref 0.1898
_reflns_Friedel_coverage 1.000
_reflns_Friedel_fraction_full 0.991
_reflns_Friedel_fraction_max 0.991
_reflns_number_gt 1883
_reflns_number_total 2434
_reflns_threshold_expression 'I > 2\s(I)'
_cod_data_source_file cm0c01184_si_010.cif
_cod_data_source_block shelxl
_cod_depositor_comments
;
The following automatic conversions were performed:

data item '_exptl_absorpt_correction_type' value 'MULTI-SCAN' was
changed to 'multi-scan' in accordance with the
/home/data/users/saulius/crontab/automatic-downloads/rss-feeds/ACS/lib/dictionaries/cif_core.dic
dictionary named 'cif_core.dic' version 2.4.2 last updated on
2011-04-26.

Automatic conversion script
Id: cif_fix_values 7556 2019-12-06 15:28:31Z antanas 
;
_cod_original_cell_volume 382.50(15)
_cod_database_code 4003563
_shelx_shelxl_version_number 2018/3
_shelx_space_group_comment
;
The symmetry employed for this shelxl refinement is uniquely defined
by the following loop, which should always be used as a source of
symmetry information in preference to the above space-group names.
They are only intended as comments.
;
_shelx_estimated_absorpt_t_min 0.982
_shelx_estimated_absorpt_t_max 0.989

loop_
_space_group_symop_operation_xyz
'x, y, z'

loop_
_atom_site_label
_atom_site_type_symbol
_atom_site_fract_x
_atom_site_fract_y
_atom_site_fract_z
_atom_site_U_iso_or_equiv
_atom_site_adp_type
_atom_site_occupancy
_atom_site_site_symmetry_order
_atom_site_calc_flag
_atom_site_refinement_flags_posn
_atom_site_refinement_flags_adp
_atom_site_refinement_flags_occupancy
_atom_site_disorder_assembly
_atom_site_disorder_group
N1 N 0.7506(11) 0.4920(10) 0.6315(9) 0.0422(18) Uani 1 1 d . . . . .
N2 N 0.7565(11) 0.8033(9) 0.3163(9) 0.0388(17) Uani 1 1 d . . . . .
N3 N 0.4346(10) 0.0339(8) -0.4491(8) 0.0351(16) Uani 1 1 d . . . . .
N4 N 0.4386(10) -0.2770(9) -0.1412(9) 0.0395(17) Uani 1 1 d . . . . .
O1A O 0.018(5) -0.113(3) 0.101(3) 0.069(8) Uani 0.25 1 d D U P A 1
O1B O 0.129(4) 0.621(3) 0.077(3) 0.064(7) Uani 0.25 1 d D U P A 1
C1 C 0.034(3) 0.002(3) 0.014(3) 0.044(3) Uani 0.5 1 d D U P A 1
C2 C -0.022(3) -0.030(3) -0.171(3) 0.032(3) Uani 0.5 1 d . U P A 1
C3 C -0.003(3) 0.110(3) -0.248(3) 0.038(3) Uani 0.5 1 d . U P A 1
C4 C 0.054(2) 0.286(2) -0.145(2) 0.038(2) Uani 0.25 1 d . U P A 1
N1B N 0.054(2) 0.286(2) -0.145(2) 0.038(2) Uani 0.25 1 d . U P A 1
C5 C 0.099(5) 0.327(3) 0.054(3) 0.029(3) Uani 0.5 1 d D U P A 1
C6 C 0.088(5) 0.189(4) 0.130(4) 0.036(3) Uani 0.5 1 d . U P A 1
C7 C 0.130(2) 0.219(2) 0.311(2) 0.041(2) Uani 0.25 1 d . U P A 1
N1A N 0.130(2) 0.219(2) 0.311(2) 0.041(2) Uani 0.25 1 d . U P A 1
C8 C 0.191(3) 0.397(3) 0.420(3) 0.041(3) Uani 0.5 1 d . U P A 1
C9 C 0.200(4) 0.560(3) 0.351(3) 0.043(4) Uani 0.5 1 d D U P A 1
C10 C 0.164(3) 0.511(2) 0.164(2) 0.038(3) Uani 0.5 1 d D U P A 1
O1C O 0.075(3) 0.299(2) -0.261(2) 0.050(5) Uani 0.25 1 d D U P B 2
O1D O 0.188(3) 0.276(3) 0.472(2) 0.047(5) Uani 0.25 1 d D U P B 2
C1' C 0.061(2) 0.046(2) 0.139(2) 0.040(2) Uani 0.25 1 d . U P B 2
N1D N 0.061(2) 0.046(2) 0.139(2) 0.040(2) Uani 0.25 1 d . U P B 2
C2' C -0.004(3) -0.067(3) -0.059(3) 0.041(3) Uani 0.5 1 d . U P B 2
C3' C -0.007(3) 0.016(3) -0.212(3) 0.042(4) Uani 0.5 1 d D U P B 2
C4' C 0.023(3) 0.193(2) -0.166(2) 0.037(3) Uani 0.5 1 d D U P B 2
C5' C 0.093(5) 0.300(3) 0.022(2) 0.029(3) Uani 0.5 1 d D U P B 2
C6' C 0.104(5) 0.221(4) 0.161(3) 0.035(3) Uani 0.5 1 d D U P B 2
C7' C 0.150(3) 0.337(2) 0.341(2) 0.043(3) Uani 0.5 1 d D U P B 2
C8' C 0.218(4) 0.524(2) 0.377(3) 0.039(4) Uani 0.5 1 d D U P B 2
C9' C 0.189(3) 0.598(3) 0.235(3) 0.042(3) Uani 0.5 1 d . U P B 2
C10' C 0.136(2) 0.496(2) 0.073(2) 0.036(3) Uani 0.25 1 d . U P B 2
N1C N 0.136(2) 0.496(2) 0.073(2) 0.036(3) Uani 0.25 1 d . . P B 2
C11 C 0.7070(12) 0.4277(10) 0.4771(9) 0.0296(18) Uani 1 1 d . . . . .
C12 C 0.6499(10) 0.3387(10) 0.2778(8) 0.0232(16) Uani 1 1 d . . . . .
C13 C 0.5959(10) 0.1568(10) 0.2022(9) 0.0248(17) Uani 1 1 d . . . . .
H13 H 0.594527 0.082020 0.277488 0.030 Uiso 1 1 calc R U . . .
C14 C 0.5411(11) 0.0762(9) 0.0108(10) 0.0256(17) Uani 1 1 d . . . . .
C15 C 0.5420(9) 0.1841(9) -0.0996(9) 0.0204(16) Uani 1 1 d . . . . .
C16 C 0.5960(10) 0.3773(9) -0.0192(9) 0.0215(16) Uani 1 1 d . . . . .
H16 H 0.594723 0.452371 -0.094189 0.026 Uiso 1 1 calc R U . . .
C17 C 0.6495(9) 0.4543(8) 0.1657(8) 0.0187(15) Uani 1 1 d . . . . .
C18 C 0.7069(10) 0.6470(10) 0.2500(9) 0.0238(16) Uani 1 1 d . . . . .
C19 C 0.4837(12) -0.1225(10) -0.0741(11) 0.0325(18) Uani 1 1 d . . . . .
C20 C 0.4839(10) 0.1036(9) -0.2923(10) 0.0245(17) Uani 1 1 d . . . . .

loop_
_atom_site_aniso_label
_atom_site_aniso_U_11
_atom_site_aniso_U_22
_atom_site_aniso_U_33
_atom_site_aniso_U_23
_atom_site_aniso_U_13
_atom_site_aniso_U_12
N1 0.049(4) 0.042(4) 0.027(4) 0.005(3) 0.007(3) 0.005(3)
N2 0.059(4) 0.027(4) 0.038(4) 0.012(3) 0.015(3) 0.022(4)
N3 0.050(4) 0.035(4) 0.022(3) 0.011(3) 0.010(3) 0.012(3)
N4 0.045(4) 0.023(4) 0.034(4) 0.000(3) 0.000(3) -0.004(3)
O1A 0.091(14) 0.041(11) 0.085(13) 0.023(9) 0.048(11) 0.015(9)
O1B 0.081(13) 0.020(9) 0.107(14) 0.029(9) 0.049(10) 0.015(8)
C1 0.033(5) 0.044(5) 0.051(5) 0.007(5) 0.013(5) 0.012(5)
C2 0.019(5) 0.030(6) 0.045(6) 0.006(5) 0.013(5) 0.009(5)
C3 0.023(5) 0.044(6) 0.044(5) 0.006(5) 0.013(4) 0.009(5)
C4 0.027(4) 0.047(4) 0.038(4) 0.009(4) 0.010(3) 0.009(4)
N1B 0.027(4) 0.047(4) 0.038(4) 0.009(4) 0.010(3) 0.009(4)
C5 0.015(4) 0.042(5) 0.032(5) 0.011(4) 0.012(4) 0.011(5)
C6 0.029(4) 0.043(5) 0.038(5) 0.016(4) 0.008(4) 0.012(4)
C7 0.034(4) 0.049(4) 0.037(4) 0.011(4) 0.008(3) 0.010(4)
N1A 0.034(4) 0.049(4) 0.037(4) 0.011(4) 0.008(3) 0.010(4)
C8 0.029(5) 0.050(6) 0.031(5) -0.006(5) 0.006(5) 0.010(5)
C9 0.027(5) 0.046(6) 0.044(6) -0.006(5) 0.010(5) 0.010(5)
C10 0.025(5) 0.045(5) 0.043(6) 0.008(5) 0.012(5) 0.013(4)
O1C 0.058(9) 0.072(9) 0.027(8) 0.027(7) 0.002(6) 0.022(7)
O1D 0.051(8) 0.056(9) 0.024(7) 0.000(7) 0.002(6) 0.017(7)
C1' 0.034(4) 0.037(4) 0.048(4) 0.011(4) 0.009(4) 0.012(3)
N1D 0.034(4) 0.037(4) 0.048(4) 0.011(4) 0.009(4) 0.012(3)
C2' 0.026(5) 0.037(6) 0.051(6) -0.001(5) 0.011(5) 0.008(5)
C3' 0.025(5) 0.046(6) 0.046(6) -0.001(5) 0.009(5) 0.013(5)
C4' 0.022(4) 0.045(6) 0.046(5) 0.008(5) 0.013(4) 0.015(5)
C5' 0.015(4) 0.037(5) 0.038(5) 0.014(4) 0.011(5) 0.010(4)
C6' 0.030(5) 0.037(5) 0.041(5) 0.015(4) 0.009(4) 0.012(4)
C7' 0.037(5) 0.052(5) 0.039(5) 0.011(5) 0.008(4) 0.014(5)
C8' 0.028(5) 0.045(6) 0.036(6) 0.003(5) 0.001(5) 0.012(5)
C9' 0.020(5) 0.041(6) 0.053(6) 0.002(5) 0.008(5) 0.005(5)
C10' 0.027(4) 0.038(5) 0.041(5) 0.009(5) 0.007(5) 0.008(4)
N1C 0.027(4) 0.038(5) 0.041(5) 0.009(5) 0.007(5) 0.008(4)
C11 0.040(4) 0.030(4) 0.020(4) 0.008(3) 0.014(3) 0.008(4)
C12 0.026(3) 0.030(4) 0.014(3) 0.009(3) 0.001(3) 0.008(3)
C13 0.029(4) 0.026(4) 0.016(4) 0.005(3) 0.004(3) 0.004(3)
C14 0.024(4) 0.022(4) 0.023(4) 0.003(3) 0.001(3) 0.000(3)
C15 0.015(3) 0.018(3) 0.026(4) 0.002(3) 0.010(3) 0.003(3)
C16 0.021(3) 0.021(4) 0.032(4) 0.015(3) 0.013(3) 0.011(3)
C17 0.018(3) 0.016(4) 0.024(4) 0.006(3) 0.008(3) 0.008(3)
C18 0.023(3) 0.029(5) 0.017(3) 0.005(3) 0.006(3) 0.007(3)
C19 0.045(4) 0.021(4) 0.032(4) 0.011(3) 0.005(3) 0.010(4)
C20 0.027(4) 0.016(3) 0.028(4) 0.007(3) 0.001(3) 0.005(3)

loop_
_atom_type_symbol
_atom_type_description
_atom_type_scat_dispersion_real
_atom_type_scat_dispersion_imag
_atom_type_scat_source
C C 0.0033 0.0016 'International Tables Vol C Tables 4.2.6.8 and 6.1.1.4'
H H 0.0000 0.0000 'International Tables Vol C Tables 4.2.6.8 and 6.1.1.4'
N N 0.0061 0.0033 'International Tables Vol C Tables 4.2.6.8 and 6.1.1.4'
O O 0.0106 0.0060 'International Tables Vol C Tables 4.2.6.8 and 6.1.1.4'

loop_
_geom_angle_atom_site_label_1
_geom_angle_atom_site_label_2
_geom_angle_atom_site_label_3
_geom_angle
_geom_angle_site_symmetry_1
_geom_angle_site_symmetry_3
_geom_angle_publ_flag
O1A C1 C2 129(2) . . ?
O1A C1 C6 114(2) . . ?
C2 C1 C6 116(2) . . ?
C1 C2 C3 123.1(17) . . ?
C4 C3 C2 121.9(19) . . ?
C3 C4 C5 116.6(19) . . ?
C6 C5 C10 120.9(16) . . ?
C6 C5 C4 121.6(15) . . ?
C10 C5 C4 117.4(19) . . ?
C7 C6 C5 124(2) . . ?
C7 C6 C1 116(3) . . ?
C5 C6 C1 120(2) . . ?
C6 C7 C8 116(2) . . ?
C7 C8 C9 124.4(18) . . ?
C10 C9 C8 113.0(17) . . ?
O1B C10 C9 122.6(18) . . ?
O1B C10 C5 113.6(17) . . ?
C9 C10 C5 121.1(18) . . ?
C6' C1' C2' 111.3(17) . . ?
C1' C2' C3' 122.9(17) . . ?
C4' C3' C2' 117.2(18) . . ?
C3' C4' O1C 128.3(18) . . ?
C3' C4' C5' 118.7(17) . . ?
O1C C4' C5' 107.9(17) . . ?
C6' C5' C4' 122.2(17) . . ?
C6' C5' C10' 118.9(14) . . ?
C4' C5' C10' 118.7(19) . . ?
C1' C6' C7' 115(3) . . ?
C1' C6' C5' 126.8(15) . . ?
C7' C6' C5' 118(2) . . ?
O1D C7' C6' 121(2) . . ?
O1D C7' C8' 118(2) . . ?
C6' C7' C8' 119(2) . . ?
C7' C8' C9' 120.1(19) . . ?
C10' C9' C8' 120(2) . . ?
C9' C10' C5' 122.4(19) . . ?
N1 C11 C12 178.1(8) . . ?
C13 C12 C17 120.8(6) . . ?
C13 C12 C11 121.5(7) . . ?
C17 C12 C11 117.7(7) . . ?
C12 C13 C14 119.9(7) . . ?
C12 C13 H13 120.0 . . ?
C14 C13 H13 120.0 . . ?
C15 C14 C13 120.4(7) . . ?
C15 C14 C19 119.0(7) . . ?
C13 C14 C19 120.6(7) . . ?
C14 C15 C20 120.6(7) . . ?
C14 C15 C16 119.7(6) . . ?
C20 C15 C16 119.7(7) . . ?
C17 C16 C15 119.6(6) . . ?
C17 C16 H16 120.2 . . ?
C15 C16 H16 120.2 . . ?
C16 C17 C18 120.9(7) . . ?
C16 C17 C12 119.6(6) . . ?
C18 C17 C12 119.5(6) . . ?
N2 C18 C17 178.6(8) . . ?
N4 C19 C14 179.6(9) . . ?
N3 C20 C15 178.3(8) . . ?

loop_
_geom_bond_atom_site_label_1
_geom_bond_atom_site_label_2
_geom_bond_distance
_geom_bond_site_symmetry_2
_geom_bond_publ_flag
N1 C11 1.136(10) . ?
N2 C18 1.149(9) . ?
N3 C20 1.156(9) . ?
N4 C19 1.137(10) . ?
O1A C1 1.283(14) . ?
O1B C10 1.276(13) . ?
C1 C2 1.38(3) . ?
C1 C6 1.43(3) . ?
C2 C3 1.40(3) . ?
C3 C4 1.33(2) . ?
C4 C5 1.47(3) . ?
C5 C6 1.38(4) . ?
C5 C10 1.400(14) . ?
C6 C7 1.34(3) . ?
C7 C8 1.36(2) . ?
C8 C9 1.53(3) . ?
C9 C10 1.380(14) . ?
O1C C4' 1.314(13) . ?
O1D C7' 1.267(14) . ?
C1' C6' 1.31(4) . ?
C1' C2' 1.50(2) . ?
C2' C3' 1.53(3) . ?
C3' C4' 1.31(2) . ?
C4' C5' 1.424(14) . ?
C5' C6' 1.40(3) . ?
C5' C10' 1.44(3) . ?
C6' C7' 1.393(14) . ?
C7' C8' 1.395(14) . ?
C8' C9' 1.41(3) . ?
C9' C10' 1.25(3) . ?
C11 C12 1.470(9) . ?
C12 C13 1.336(10) . ?
C12 C17 1.442(10) . ?
C13 C14 1.409(10) . ?
C13 H13 0.9500 . ?
C14 C15 1.381(11) . ?
C14 C19 1.461(11) . ?
C15 C20 1.418(10) . ?
C15 C16 1.420(9) . ?
C16 C17 1.359(9) . ?
C16 H16 0.9500 . ?
C17 C18 1.419(10) . ?

loop_
_geom_torsion_atom_site_label_1
_geom_torsion_atom_site_label_2
_geom_torsion_atom_site_label_3
_geom_torsion_atom_site_label_4
_geom_torsion
_geom_torsion_site_symmetry_1
_geom_torsion_site_symmetry_2
_geom_torsion_site_symmetry_3
_geom_torsion_site_symmetry_4
_geom_torsion_publ_flag
O1A C1 C2 C3 178(2) . . . . ?
C6 C1 C2 C3 8(3) . . . . ?
C1 C2 C3 C4 -6(3) . . . . ?
C2 C3 C4 C5 1(3) . . . . ?
C3 C4 C5 C6 2(4) . . . . ?
C3 C4 C5 C10 178(2) . . . . ?
C10 C5 C6 C7 2(5) . . . . ?
C4 C5 C6 C7 179(3) . . . . ?
C10 C5 C6 C1 -176(3) . . . . ?
C4 C5 C6 C1 1(4) . . . . ?
O1A C1 C6 C7 5(4) . . . . ?
C2 C1 C6 C7 176(2) . . . . ?
O1A C1 C6 C5 -177(3) . . . . ?
C2 C1 C6 C5 -6(4) . . . . ?
C5 C6 C7 C8 -1(4) . . . . ?
C1 C6 C7 C8 177(2) . . . . ?
C6 C7 C8 C9 4(3) . . . . ?
C7 C8 C9 C10 -7(3) . . . . ?
C8 C9 C10 O1B 168(2) . . . . ?
C8 C9 C10 C5 8(3) . . . . ?
C6 C5 C10 O1B -168(3) . . . . ?
C4 C5 C10 O1B 16(4) . . . . ?
C6 C5 C10 C9 -6(4) . . . . ?
C4 C5 C10 C9 177(2) . . . . ?
C6' C1' C2' C3' 3(3) . . . . ?
C1' C2' C3' C4' -9(3) . . . . ?
C2' C3' C4' O1C 162.9(19) . . . . ?
C2' C3' C4' C5' 11(3) . . . . ?
C3' C4' C5' C6' -9(4) . . . . ?
O1C C4' C5' C6' -166(3) . . . . ?
C3' C4' C5' C10' 177(2) . . . . ?
O1C C4' C5' C10' 20(3) . . . . ?
C2' C1' C6' C7' 175(2) . . . . ?
C2' C1' C6' C5' 0(4) . . . . ?
C4' C5' C6' C1' 2(5) . . . . ?
C10' C5' C6' C1' 177(3) . . . . ?
C4' C5' C6' C7' -172(3) . . . . ?
C10' C5' C6' C7' 2(4) . . . . ?
C1' C6' C7' O1D 14(4) . . . . ?
C5' C6' C7' O1D -171(3) . . . . ?
C1' C6' C7' C8' 173(2) . . . . ?
C5' C6' C7' C8' -11(4) . . . . ?
O1D C7' C8' C9' 177(2) . . . . ?
C6' C7' C8' C9' 17(4) . . . . ?
C7' C8' C9' C10' -13(3) . . . . ?
C8' C9' C10' C5' 3(3) . . . . ?
C6' C5' C10' C9' 2(4) . . . . ?
C4' C5' C10' C9' 177(2) . . . . ?
C17 C12 C13 C14 1.1(10) . . . . ?
C11 C12 C13 C14 179.7(7) . . . . ?
C12 C13 C14 C15 -0.2(11) . . . . ?
C12 C13 C14 C19 179.3(6) . . . . ?
C13 C14 C15 C20 -179.1(7) . . . . ?
C19 C14 C15 C20 1.3(10) . . . . ?
C13 C14 C15 C16 -0.8(9) . . . . ?
C19 C14 C15 C16 179.6(7) . . . . ?
C14 C15 C16 C17 1.0(8) . . . . ?
C20 C15 C16 C17 179.3(6) . . . . ?
C15 C16 C17 C18 179.1(6) . . . . ?
C15 C16 C17 C12 -0.2(8) . . . . ?
C13 C12 C17 C16 -0.8(9) . . . . ?
C11 C12 C17 C16 -179.5(6) . . . . ?
C13 C12 C17 C18 179.8(7) . . . . ?
C11 C12 C17 C18 1.1(9) . . . . ?
